data_1568209
loop_
_publ_author_name
'Rupf, Susanne Margot'
'Moshtaha, Amina Leoni'
'Malischewski, Moritz'

_publ_section_title
;
 A decacationic ferrocene-based metallostar.
;
_journal_issue 5
_journal_name_full 'Chemical science'
_journal_page_first 1132
_journal_page_last 1137
_journal_paper_doi 10.1039/d2sc06151a
_journal_volume 14
_journal_year 2023
_chemical_formula_moiety
'C30 H30 Fe Hg10 N10, 8(F6 Sb), F6 Mo0.5 Sb0.5, 4(F1.5 Sb0.375), 4(F1.5 Mo0.125), 2(O2 S), 10(F)'
_chemical_formula_sum 'C30 H30 F76 Fe Hg10 Mo N10 O4 S2 Sb10'
_chemical_formula_weight 5477.95
_chemical_properties_physical Moisture-sensitive
_space_group_crystal_system triclinic
_space_group_IT_number 2
_space_group_name_Hall '-P 1'
_space_group_name_H-M_alt 'P -1'
_atom_sites_solution_hydrogens geom
_atom_sites_solution_primary dual
_audit_creation_date 2022-10-19
_audit_creation_method
;
Olex2 1.3
(compiled Nov 21 2019 18:26:39 for OlexSys, GUI svn.r6003)
;
_audit_update_record
;
2022-10-19 deposited with the CCDC.	2022-12-27 downloaded from the CCDC.
;
_cell_angle_alpha 78.893(3)
_cell_angle_beta 83.202(2)
_cell_angle_gamma 80.190(3)
_cell_formula_units_Z 1
_cell_length_a 11.5091(7)
_cell_length_b 16.0047(12)
_cell_length_c 16.9690(11)
_cell_measurement_reflns_used 9891
_cell_measurement_temperature 100.0
_cell_measurement_theta_max 28.26
_cell_measurement_theta_min 2.46
_cell_volume 3010.4(4)
_computing_cell_refinement 'SAINT V8.38A (Bruker, 2018)'
_computing_data_reduction 'SAINT V8.38A (Bruker, 2018)'
_computing_molecular_graphics 'Olex2 1.3 (Dolomanov et al., 2009)'
_computing_publication_material 'Olex2 1.3 (Dolomanov et al., 2009)'
_computing_structure_refinement 'XL  (Sheldrick, 2008)'
_computing_structure_solution 'XT  (Sheldrick, 2015)'
_diffrn_ambient_temperature 100.0
_diffrn_measured_fraction_theta_full 0.997
_diffrn_measured_fraction_theta_max 0.992
_diffrn_measurement_device_type 'Bruker APEX-II CCD'
_diffrn_measurement_method '\f and \w scans'
_diffrn_radiation_type MoK\a
_diffrn_radiation_wavelength 0.71073
_diffrn_reflns_av_R_equivalents 0.0291
_diffrn_reflns_av_unetI/netI 0.0243
_diffrn_reflns_Laue_measured_fraction_full 0.997
_diffrn_reflns_Laue_measured_fraction_max 0.992
_diffrn_reflns_limit_h_max 15
_diffrn_reflns_limit_h_min -15
_diffrn_reflns_limit_k_max 21
_diffrn_reflns_limit_k_min -21
_diffrn_reflns_limit_l_max 22
_diffrn_reflns_limit_l_min -22
_diffrn_reflns_number 66569
_diffrn_reflns_point_group_measured_fraction_full 0.997
_diffrn_reflns_point_group_measured_fraction_max 0.992
_diffrn_reflns_theta_full 25.242
_diffrn_reflns_theta_max 28.297
_diffrn_reflns_theta_min 2.090
_diffrn_source_current 1.0
_diffrn_source_power 0.05
_diffrn_source_voltage 50.0
_diffrn_standards_number 0
_exptl_absorpt_coefficient_mu 15.292
_exptl_absorpt_correction_T_max 0.7457
_exptl_absorpt_correction_T_min 0.3473
_exptl_absorpt_correction_type multi-scan
_exptl_absorpt_process_details
;
SADABS-2016/2 (Bruker,2016/2) was used for absorption correction.
wR2(int) was 0.0945 before and 0.0433 after correction.
The Ratio of minimum to maximum transmission is 0.5475.
The \l/2 correction factor is Not present.
;
_exptl_crystal_colour 'dark blue'
_exptl_crystal_colour_primary violet
_exptl_crystal_density_diffrn 3.022
_exptl_crystal_description block
_exptl_crystal_F_000 2406
_exptl_crystal_recrystallization_method 'Re-crystallisation from solvent: HF and SO2 at -80\%C'
_exptl_crystal_size_max 0.26
_exptl_crystal_size_mid 0.18
_exptl_crystal_size_min 0.15
_refine_diff_density_max 2.691
_refine_diff_density_min -2.278
_refine_diff_density_rms 0.206
_refine_ls_extinction_method none
_refine_ls_goodness_of_fit_ref 0.949
_refine_ls_hydrogen_treatment constr
_refine_ls_matrix_type full
_refine_ls_number_parameters 659
_refine_ls_number_reflns 14855
_refine_ls_number_restraints 0
_refine_ls_restrained_S_all 0.949
_refine_ls_R_factor_all 0.0336
_refine_ls_R_factor_gt 0.0300
_refine_ls_shift/su_max 0.002
_refine_ls_shift/su_mean 0.000
_refine_ls_structure_factor_coef Fsqd
_refine_ls_weighting_details 'w=1/[\s^2^(Fo^2^)+(0.0223P)^2^+54.1105P] where P=(Fo^2^+2Fc^2^)/3'
_refine_ls_weighting_scheme calc
_refine_ls_wR_factor_gt 0.0680
_refine_ls_wR_factor_ref 0.0697
_reflns_Friedel_coverage 0.000
_reflns_number_gt 13680
_reflns_number_total 14855
_reflns_threshold_expression 'I > 2\s(I)'
_cod_data_source_file d2sc06151a2.cif
_cod_data_source_block p-1
_cod_depositor_comments 'Adding full bibliography for 1568209--1568211.cif.'
_cod_database_code 1568209
_shelx_shelxl_version_number 2018/3
_shelx_space_group_comment
;
The symmetry employed for this shelxl refinement is uniquely defined
by the following loop, which should always be used as a source of
symmetry information in preference to the above space-group names.
They are only intended as comments.
;
_shelx_estimated_absorpt_t_max 0.208
_shelx_estimated_absorpt_t_min 0.109
_olex2_refinement_description
;
1. Fixed Uiso
 At 1.5 times of:
  All C(H,H,H) groups
2. Shared sites
{Sb61, Mo5}
{Sb5, Mo6}
{F60, F5}
{F55, F6}
{F16, F53}
{F7, F51}
{F8, F65}
{F9, F63}
{F17, F64}
{F18, F50}
{F66, F62}
{F54, F26}
{F94, F52}
{F19, F4}
{Sb7, Mo7}
3. Uiso/Uaniso restraints and constraints
: with sigma of 0.1 and sigma for terminal atoms of 0.2
Uanis(Sb5) = Uanis(Mo6)
Uanis(Sb61) = Uanis(Mo5)
Uiso(F60) = Uiso(F5)
Uiso(F8) = Uiso(F65)
Uiso(F7) = Uiso(F51)
Uiso(F55) = Uiso(F6)
Uiso(F16) = Uiso(F53)
Uiso(F9) = Uiso(F63)
Uiso(F17) = Uiso(F64)
Uiso(F18) = Uiso(F50)
Uiso(F66) = Uiso(F62)
Uiso(F54) = Uiso(F26)
Uiso(F94) = Uiso(F52)
Uiso(F19) = Uiso(F4)
Uanis(Sb7) = Uanis(Mo7)
4. Others
 Fixed Sof: Sb7(0.25) Sb61(0.375) Sb5(0.375) Mo5(0.125) Mo6(0.125) Mo7(0.25)
 F7(0.25) F50(0.25) F52(0.25) F53(0.25) F54(0.25) F55(0.25) F4(0.25) F60(0.25)
 F63(0.25) F64(0.25) F65(0.25) F66(0.25) F6(0.25) F16(0.25) F18(0.25) F26(0.25)
 F51(0.25) F94(0.25) F5(0.25) F8(0.25) F9(0.25) F17(0.25) F19(0.25) F62(0.25)
5.a Idealised Me refined with everything fixed:
 C41(H41A,H41B,H41C)
5.b Idealised Me refined as rotating group:
 C11(H11A,H11B,H11C), C21(H21A,H21B,H21C), C31(H31A,H31B,H31C), C51(H51A,H51B,
 H51C)
;
_smtbx_masks_void_probe_radius 1.2
_smtbx_masks_void_truncation_radius 1.2
_olex2_submission_special_instructions 'No special instructions were received'

loop_
_space_group_symop_operation_xyz
'x, y, z'
'-x, -y, -z'

loop_
_atom_site_label
_atom_site_type_symbol
_atom_site_fract_x
_atom_site_fract_y
_atom_site_fract_z
_atom_site_U_iso_or_equiv
_atom_site_adp_type
_atom_site_occupancy
_atom_site_site_symmetry_order
_atom_site_calc_flag
_atom_site_refinement_flags_posn
_atom_site_refinement_flags_adp
_atom_site_refinement_flags_occupancy
_atom_site_disorder_assembly
_atom_site_disorder_group
Hg1 Hg 0.30174(2) 0.33114(2) 0.51368(2) 0.01519(5) Uani 1 1 d . . . . .
Hg2 Hg 0.29608(2) 0.52520(2) 0.33449(2) 0.01681(5) Uani 1 1 d . . . . .
Hg3 Hg 0.33175(2) 0.71998(2) 0.41762(2) 0.01603(5) Uani 1 1 d . . . . .
Hg4 Hg 0.36617(2) 0.65000(2) 0.64505(2) 0.01552(5) Uani 1 1 d . . . . .
Hg5 Hg 0.34238(2) 0.41308(2) 0.69999(2) 0.01697(5) Uani 1 1 d . . . . .
Sb1 Sb -0.01414(4) 0.69753(3) 0.31703(3) 0.01937(8) Uani 1 1 d . . . . .
Sb2 Sb 0.09336(4) 0.83065(3) 0.57408(3) 0.02021(9) Uani 1 1 d . . . . .
Sb3 Sb 0.52150(4) 0.95111(3) 0.65324(3) 0.02487(9) Uani 1 1 d . . . . .
Sb4 Sb 0.09299(4) 0.57004(3) 0.84652(3) 0.02614(10) Uani 1 1 d . . . . .
Sb7 Sb 0.500000 0.500000 1.000000 0.02579(15) Uani 0.5 2 d S . P A 3
Sb61 Sb 0.36536(19) 0.85340(16) 0.07993(13) 0.0573(5) Uani 0.375 1 d . . P B 3
Sb5 Sb 0.3052(3) 0.84112(14) 0.08893(12) 0.0712(7) Uani 0.375 1 d . . P C 4
Mo5 Mo 0.36536(19) 0.85340(16) 0.07993(13) 0.0573(5) Uani 0.125 1 d . . P D 1
Mo6 Mo 0.3052(3) 0.84112(14) 0.08893(12) 0.0712(7) Uani 0.125 1 d . . P E 2
Mo7 Mo 0.500000 0.500000 1.000000 0.02579(15) Uani 0.5 2 d S . P A 3
Fe0B Fe 0.500000 0.500000 0.500000 0.0127(2) Uani 1 2 d S . P . .
S01 S -0.00477(16) 0.59703(14) 0.59846(12) 0.0323(4) Uani 1 1 d . . . . .
F1 F 0.4880(5) 0.4526(4) 0.9070(3) 0.0494(13) Uani 1 1 d . . . . .
F2 F 0.6356(5) 0.5433(4) 0.9497(3) 0.0471(13) Uani 1 1 d . . . . .
F3 F 0.4090(5) 0.6028(4) 0.9558(3) 0.0513(14) Uani 1 1 d . . . . .
F10 F -0.0482(4) 0.6663(3) 0.4283(2) 0.0323(10) Uani 1 1 d . . . . .
F11 F 0.1481(4) 0.6920(3) 0.3300(3) 0.0306(9) Uani 1 1 d . . . . .
F12 F 0.0185(5) 0.5808(3) 0.3088(3) 0.0441(12) Uani 1 1 d . . . . .
F13 F 0.0138(4) 0.7262(3) 0.2060(3) 0.0398(11) Uani 1 1 d . . . . .
F14 F -0.1755(4) 0.6974(4) 0.3078(3) 0.0412(12) Uani 1 1 d . . . . .
F15 F -0.0420(4) 0.8130(3) 0.3259(3) 0.0363(10) Uani 1 1 d . . . . .
F20 F -0.0695(4) 0.8318(4) 0.5894(3) 0.0430(12) Uani 1 1 d . . . . .
F21 F 0.0792(4) 0.9217(3) 0.4866(3) 0.0369(10) Uani 1 1 d . . . . .
F22 F 0.1068(5) 0.7534(3) 0.5016(3) 0.0406(11) Uani 1 1 d . . . . .
F23 F 0.2590(4) 0.8234(3) 0.5566(3) 0.0373(11) Uani 1 1 d . . . . .
F24 F 0.1167(4) 0.7361(3) 0.6578(3) 0.0344(10) Uani 1 1 d . . . . .
F25 F 0.0867(4) 0.9058(3) 0.6455(3) 0.0379(11) Uani 1 1 d . . . . .
F30 F 0.6692(4) 0.9606(3) 0.5967(3) 0.0422(12) Uani 1 1 d . . . . .
F31 F 0.5733(5) 0.8357(3) 0.6947(4) 0.0551(15) Uani 1 1 d . . . . .
F32 F 0.3730(4) 0.9414(3) 0.7090(3) 0.0374(11) Uani 1 1 d . . . . .
F33 F 0.5727(5) 0.9855(4) 0.7415(3) 0.0440(12) Uani 1 1 d . . . . .
F34 F 0.4701(4) 0.9145(3) 0.5650(3) 0.0360(10) Uani 1 1 d . . . . .
F35 F 0.4662(4) 1.0651(3) 0.6093(3) 0.0356(10) Uani 1 1 d . . . . .
F40 F 0.0596(6) 0.4608(4) 0.8416(4) 0.0606(17) Uani 1 1 d . . . . .
F41 F 0.2028(4) 0.5604(3) 0.7558(3) 0.0326(10) Uani 1 1 d . . . . .
F42 F -0.0244(5) 0.6189(5) 0.7783(4) 0.077(2) Uani 1 1 d . . . . .
F43 F 0.1271(7) 0.6785(4) 0.8460(5) 0.086(3) Uani 1 1 d . . . . .
F44 F -0.0175(5) 0.5814(4) 0.9332(3) 0.0484(13) Uani 1 1 d . . . . .
F45 F 0.2110(6) 0.5176(5) 0.9127(3) 0.0688(19) Uani 1 1 d . . . . .
F100 F 0.4317(4) 0.2498(3) 0.6548(3) 0.0277(9) Uani 1 1 d . . . . .
F101 F 0.3846(4) 0.3459(3) 0.3463(3) 0.0287(9) Uani 1 1 d . . . . .
F102 F 0.4177(4) 0.6643(3) 0.2666(3) 0.0299(9) Uani 1 1 d . . . . .
F103 F 0.4847(3) 0.7710(3) 0.5204(3) 0.0265(8) Uani 1 1 d . . . . .
F104 F 0.4786(4) 0.5162(3) 0.7623(2) 0.0277(9) Uani 1 1 d . . . . .
F7 F 0.478(2) 0.8377(18) 0.0119(16) 0.144(9) Uiso 0.25 1 d . . P D 1
F50 F 0.319(3) 0.7547(18) 0.0706(17) 0.156(9) Uiso 0.25 1 d . . P D 1
F52 F 0.269(2) 0.9142(15) -0.0064(13) 0.116(7) Uiso 0.25 1 d . . P D 1
F53 F 0.4134(18) 0.9625(13) 0.0783(12) 0.105(6) Uiso 0.25 1 d . . P D 1
F54 F 0.2410(14) 0.8907(10) 0.1521(9) 0.071(4) Uiso 0.25 1 d . . P D 1
F55 F 0.4543(13) 0.8110(10) 0.1684(9) 0.071(4) Uiso 0.25 1 d . . P D 1
F4 F 0.322(4) 0.955(3) 0.029(3) 0.258(19) Uiso 0.25 1 d . . P E 2
F60 F 0.212(2) 0.8148(15) 0.0271(14) 0.126(7) Uiso 0.25 1 d . . P E 2
F63 F 0.386(3) 0.866(2) 0.1627(18) 0.160(10) Uiso 0.25 1 d . . P E 2
F64 F 0.3068(13) 0.7310(10) 0.1537(9) 0.075(4) Uiso 0.25 1 d . . P E 2
F65 F 0.4549(17) 0.7754(13) 0.0351(11) 0.096(5) Uiso 0.25 1 d . . P E 2
F66 F 0.167(2) 0.8792(15) 0.1503(14) 0.126(7) Uiso 0.25 1 d . . P E 2
F6 F 0.4543(13) 0.8110(10) 0.1684(9) 0.071(4) Uiso 0.25 1 d . . P B 3
F16 F 0.4134(18) 0.9625(13) 0.0783(12) 0.105(6) Uiso 0.25 1 d . . P B 3
F18 F 0.319(3) 0.7547(18) 0.0706(17) 0.156(9) Uiso 0.25 1 d . . P B 3
F26 F 0.2410(14) 0.8907(10) 0.1521(9) 0.071(4) Uiso 0.25 1 d . . P B 3
F51 F 0.478(2) 0.8377(18) 0.0119(16) 0.144(9) Uiso 0.25 1 d . . P B 3
F94 F 0.269(2) 0.9142(15) -0.0064(13) 0.116(7) Uiso 0.25 1 d . . P B 3
F5 F 0.212(2) 0.8148(15) 0.0271(14) 0.126(7) Uiso 0.25 1 d . . P C 4
F8 F 0.4549(17) 0.7754(13) 0.0351(11) 0.096(5) Uiso 0.25 1 d . . P C 4
F9 F 0.386(3) 0.866(2) 0.1627(18) 0.160(10) Uiso 0.25 1 d . . P C 4
F17 F 0.3068(13) 0.7310(10) 0.1537(9) 0.075(4) Uiso 0.25 1 d . . P C 4
F19 F 0.322(4) 0.955(3) 0.029(3) 0.258(19) Uiso 0.25 1 d . . P C 4
F62 F 0.167(2) 0.8792(15) 0.1503(14) 0.126(7) Uiso 0.25 1 d . . P C 4
O1 O 0.0858(5) 0.5430(4) 0.5625(5) 0.058(2) Uani 1 1 d . . . . .
O2 O -0.1248(4) 0.5879(4) 0.5974(3) 0.0337(12) Uani 1 1 d . . . . .
N1 N 0.2597(5) 0.2092(4) 0.5239(4) 0.0229(11) Uani 1 1 d . . . . .
N2 N 0.2495(5) 0.5401(4) 0.2183(3) 0.0262(13) Uani 1 1 d . . . . .
N3 N 0.2852(5) 0.8427(4) 0.3570(4) 0.0235(11) Uani 1 1 d . . . . .
N4 N 0.3615(5) 0.7233(4) 0.7324(3) 0.0238(12) Uani 1 1 d . . . . .
N5 N 0.3195(6) 0.3519(4) 0.8177(3) 0.0270(12) Uani 1 1 d . . . . .
C1 C 0.3364(5) 0.4511(4) 0.5147(3) 0.0146(11) Uani 1 1 d . . . . .
C2 C 0.3348(5) 0.5226(4) 0.4486(3) 0.0139(11) Uani 1 1 d . . . . .
C3 C 0.3509(5) 0.5968(4) 0.4799(4) 0.0158(11) Uani 1 1 d . . . . .
C4 C 0.3617(5) 0.5715(4) 0.5644(4) 0.0159(11) Uani 1 1 d . . . . .
C5 C 0.3533(5) 0.4813(4) 0.5863(3) 0.0146(11) Uani 1 1 d . . . . .
C10 C 0.2339(6) 0.1426(4) 0.5444(4) 0.0222(13) Uani 1 1 d . . . . .
C11 C 0.1993(7) 0.0583(4) 0.5702(5) 0.0279(15) Uani 1 1 d . . . . .
H11A H 0.251824 0.016827 0.541552 0.042 Uiso 1 1 calc R U . . .
H11B H 0.117515 0.060351 0.558334 0.042 Uiso 1 1 calc R U . . .
H11C H 0.205162 0.040438 0.628399 0.042 Uiso 1 1 calc R U . . .
C20 C 0.2101(6) 0.5662(5) 0.1578(4) 0.0286(15) Uani 1 1 d . . . . .
C21 C 0.1638(8) 0.6013(6) 0.0802(4) 0.0392(19) Uani 1 1 d . . . . .
H21A H 0.224553 0.628080 0.043301 0.059 Uiso 1 1 calc R U . . .
H21B H 0.094013 0.644711 0.087338 0.059 Uiso 1 1 calc R U . . .
H21C H 0.141464 0.554919 0.057758 0.059 Uiso 1 1 calc R U . . .
C30 C 0.2282(6) 0.9049(5) 0.3287(4) 0.0244(14) Uani 1 1 d . . . . .
C31 C 0.1572(7) 0.9849(5) 0.2946(5) 0.0351(17) Uani 1 1 d . . . . .
H31A H 0.199233 1.011305 0.244806 0.053 Uiso 1 1 calc R U . . .
H31B H 0.143452 1.024438 0.333348 0.053 Uiso 1 1 calc R U . . .
H31C H 0.081156 0.972901 0.282500 0.053 Uiso 1 1 calc R U . . .
C40 C 0.3502(8) 0.7561(5) 0.7863(5) 0.0360(18) Uani 1 1 d . . . . .
C41 C 0.3339(15) 0.7962(7) 0.8567(5) 0.075(4) Uani 1 1 d . . . . .
H41A H 0.328118 0.858832 0.840013 0.112 Uiso 1 1 calc . U . . .
H41B H 0.401386 0.774783 0.889040 0.112 Uiso 1 1 calc . U . . .
H41C H 0.260934 0.782439 0.888938 0.112 Uiso 1 1 calc . U . . .
C50 C 0.2941(8) 0.3312(5) 0.8838(5) 0.0363(18) Uani 1 1 d . . . . .
C51 C 0.2578(12) 0.3054(7) 0.9688(5) 0.060(3) Uani 1 1 d . . . . .
H51A H 0.264530 0.242522 0.981925 0.091 Uiso 1 1 calc R U . . .
H51B H 0.175448 0.331164 0.980430 0.091 Uiso 1 1 calc R U . . .
H51C H 0.308871 0.325219 1.001449 0.091 Uiso 1 1 calc R U . . .

loop_
_atom_site_aniso_label
_atom_site_aniso_U_11
_atom_site_aniso_U_22
_atom_site_aniso_U_33
_atom_site_aniso_U_23
_atom_site_aniso_U_13
_atom_site_aniso_U_12
Hg1 0.01346(10) 0.01651(11) 0.01710(10) -0.00602(8) -0.00188(8) -0.00265(8)
Hg2 0.01485(10) 0.02363(12) 0.01381(10) -0.00796(8) -0.00246(8) -0.00200(8)
Hg3 0.01615(10) 0.01679(11) 0.01568(10) -0.00456(8) -0.00238(8) -0.00137(8)
Hg4 0.01572(10) 0.01829(11) 0.01434(10) -0.00756(8) -0.00087(8) -0.00254(8)
Hg5 0.01895(11) 0.01912(11) 0.01348(10) -0.00441(8) -0.00249(8) -0.00225(8)
Sb1 0.01502(18) 0.0245(2) 0.01917(19) -0.00585(16) -0.00106(15) -0.00258(15)
Sb2 0.01506(19) 0.0205(2) 0.0253(2) -0.00712(16) -0.00081(16) -0.00065(15)
Sb3 0.0270(2) 0.0255(2) 0.0234(2) -0.00564(17) -0.00274(17) -0.00544(17)
Sb4 0.0257(2) 0.0317(2) 0.0201(2) -0.00582(18) 0.00379(17) -0.00457(18)
Sb7 0.0259(4) 0.0361(4) 0.0150(3) -0.0060(3) -0.0007(3) -0.0029(3)
Sb61 0.0689(12) 0.0713(13) 0.0436(10) -0.0408(9) 0.0157(8) -0.0229(9)
Sb5 0.135(2) 0.0524(10) 0.0290(8) -0.0150(7) 0.0129(12) -0.0273(14)
Mo5 0.0689(12) 0.0713(13) 0.0436(10) -0.0408(9) 0.0157(8) -0.0229(9)
Mo6 0.135(2) 0.0524(10) 0.0290(8) -0.0150(7) 0.0129(12) -0.0273(14)
Mo7 0.0259(4) 0.0361(4) 0.0150(3) -0.0060(3) -0.0007(3) -0.0029(3)
Fe0B 0.0111(5) 0.0156(6) 0.0126(5) -0.0058(4) -0.0017(4) -0.0014(4)
S01 0.0221(8) 0.0467(11) 0.0319(9) -0.0062(8) -0.0034(7) -0.0156(8)
F1 0.056(3) 0.067(4) 0.029(2) -0.016(2) -0.007(2) -0.008(3)
F2 0.039(3) 0.061(4) 0.037(3) -0.001(2) 0.001(2) -0.010(2)
F3 0.045(3) 0.055(3) 0.049(3) -0.007(3) -0.005(2) 0.003(3)
F10 0.035(2) 0.038(3) 0.023(2) -0.0057(18) 0.0038(17) -0.0047(19)
F11 0.0174(19) 0.043(3) 0.034(2) -0.0116(19) -0.0062(17) -0.0031(17)
F12 0.058(3) 0.027(2) 0.048(3) -0.017(2) 0.017(2) -0.011(2)
F13 0.043(3) 0.053(3) 0.022(2) -0.003(2) -0.0048(19) -0.006(2)
F14 0.017(2) 0.067(3) 0.047(3) -0.021(2) -0.0067(19) -0.012(2)
F15 0.038(3) 0.023(2) 0.046(3) -0.0090(19) 0.005(2) -0.0006(18)
F20 0.017(2) 0.076(4) 0.035(2) -0.006(2) 0.0009(18) -0.010(2)
F21 0.035(2) 0.033(2) 0.036(2) 0.0018(19) -0.0006(19) 0.0029(19)
F22 0.047(3) 0.043(3) 0.037(3) -0.020(2) 0.004(2) -0.014(2)
F23 0.017(2) 0.048(3) 0.044(3) -0.007(2) -0.0008(18) -0.0006(18)
F24 0.039(3) 0.028(2) 0.033(2) 0.0022(18) -0.0039(19) -0.0038(19)
F25 0.045(3) 0.033(2) 0.041(3) -0.020(2) 0.007(2) -0.013(2)
F30 0.034(3) 0.054(3) 0.041(3) -0.017(2) 0.004(2) -0.010(2)
F31 0.049(3) 0.036(3) 0.073(4) 0.014(3) -0.020(3) -0.003(2)
F32 0.027(2) 0.050(3) 0.033(2) 0.000(2) 0.0016(18) -0.011(2)
F33 0.045(3) 0.068(4) 0.026(2) -0.015(2) -0.005(2) -0.020(3)
F34 0.045(3) 0.033(2) 0.036(2) -0.0145(19) -0.009(2) -0.009(2)
F35 0.044(3) 0.025(2) 0.038(2) -0.0052(19) -0.006(2) -0.0048(19)
F40 0.069(4) 0.049(3) 0.070(4) -0.025(3) 0.026(3) -0.032(3)
F41 0.032(2) 0.032(2) 0.029(2) -0.0057(18) 0.0120(18) -0.0017(18)
F42 0.037(3) 0.130(7) 0.044(3) -0.005(4) -0.002(3) 0.024(4)
F43 0.104(6) 0.049(4) 0.111(6) -0.049(4) 0.065(5) -0.043(4)
F44 0.052(3) 0.050(3) 0.037(3) -0.014(2) 0.018(2) 0.002(2)
F45 0.057(4) 0.113(6) 0.040(3) -0.025(3) -0.022(3) 0.004(4)
F100 0.026(2) 0.027(2) 0.032(2) -0.0083(17) -0.0050(17) -0.0030(16)
F101 0.022(2) 0.036(2) 0.030(2) -0.0147(18) 0.0011(16) -0.0027(17)
F102 0.024(2) 0.037(2) 0.031(2) -0.0093(18) -0.0050(17) -0.0048(17)
F103 0.0194(19) 0.026(2) 0.037(2) -0.0136(17) 0.0009(16) -0.0034(15)
F104 0.029(2) 0.034(2) 0.0198(19) -0.0053(16) -0.0014(16) -0.0036(17)
O1 0.025(3) 0.037(4) 0.096(6) 0.008(4) 0.012(3) 0.002(3)
O2 0.015(2) 0.046(3) 0.037(3) 0.003(2) -0.008(2) -0.005(2)
N1 0.019(3) 0.025(3) 0.028(3) -0.010(2) -0.003(2) -0.005(2)
N2 0.021(3) 0.045(4) 0.017(3) -0.015(2) -0.001(2) -0.005(2)
N3 0.024(3) 0.020(3) 0.027(3) -0.006(2) -0.003(2) -0.003(2)
N4 0.025(3) 0.029(3) 0.022(3) -0.015(2) 0.000(2) -0.008(2)
N5 0.036(3) 0.029(3) 0.016(3) -0.003(2) -0.001(2) -0.007(3)
C1 0.012(3) 0.017(3) 0.015(3) -0.006(2) -0.002(2) -0.001(2)
C2 0.012(3) 0.015(3) 0.014(3) -0.002(2) -0.001(2) -0.003(2)
C3 0.008(2) 0.025(3) 0.016(3) -0.007(2) 0.001(2) -0.003(2)
C4 0.012(3) 0.022(3) 0.016(3) -0.009(2) 0.000(2) -0.002(2)
C5 0.009(2) 0.021(3) 0.014(3) -0.007(2) -0.002(2) 0.001(2)
C10 0.021(3) 0.025(3) 0.022(3) -0.007(3) -0.001(2) -0.002(2)
C11 0.029(4) 0.020(3) 0.036(4) -0.005(3) 0.001(3) -0.009(3)
C20 0.027(4) 0.039(4) 0.023(3) -0.010(3) 0.004(3) -0.012(3)
C21 0.044(5) 0.056(5) 0.019(3) -0.008(3) -0.009(3) -0.007(4)
C30 0.023(3) 0.029(4) 0.020(3) -0.005(3) 0.000(3) -0.001(3)
C31 0.038(4) 0.025(4) 0.039(4) 0.001(3) -0.010(3) 0.001(3)
C40 0.053(5) 0.030(4) 0.029(4) -0.012(3) 0.004(3) -0.015(4)
C41 0.165(14) 0.047(6) 0.022(4) -0.020(4) 0.007(6) -0.038(7)
C50 0.056(5) 0.025(4) 0.026(4) -0.003(3) 0.000(3) -0.007(3)
C51 0.109(10) 0.044(6) 0.021(4) 0.002(4) 0.001(5) -0.002(6)

loop_
_atom_type_symbol
_atom_type_description
_atom_type_scat_dispersion_real
_atom_type_scat_dispersion_imag
_atom_type_scat_source
C C 0.0033 0.0016 'International Tables Vol C Tables 4.2.6.8 and 6.1.1.4'
H H 0.0000 0.0000 'International Tables Vol C Tables 4.2.6.8 and 6.1.1.4'
F F 0.0171 0.0103 'International Tables Vol C Tables 4.2.6.8 and 6.1.1.4'
Fe Fe 0.3463 0.8444 'International Tables Vol C Tables 4.2.6.8 and 6.1.1.4'
Hg Hg -2.3894 9.2266 'International Tables Vol C Tables 4.2.6.8 and 6.1.1.4'
Mo Mo -1.6832 0.6857 'International Tables Vol C Tables 4.2.6.8 and 6.1.1.4'
N N 0.0061 0.0033 'International Tables Vol C Tables 4.2.6.8 and 6.1.1.4'
O O 0.0106 0.0060 'International Tables Vol C Tables 4.2.6.8 and 6.1.1.4'
S S 0.1246 0.1234 'International Tables Vol C Tables 4.2.6.8 and 6.1.1.4'
Sb Sb -0.5866 1.5461 'International Tables Vol C Tables 4.2.6.8 and 6.1.1.4'

loop_
_geom_angle_atom_site_label_1
_geom_angle_atom_site_label_2
_geom_angle_atom_site_label_3
_geom_angle
_geom_angle_site_symmetry_1
_geom_angle_site_symmetry_3
_geom_angle_publ_flag
C1 Hg1 N1 174.5(2) . . ?
C2 Hg2 N2 174.5(2) . . ?
C3 Hg3 N3 171.2(2) . . ?
C4 Hg4 N4 175.4(2) . . ?
C5 Hg5 N5 175.0(2) . . ?
F10 Sb1 F11 91.1(2) . . ?
F10 Sb1 F12 89.3(2) . . ?
F10 Sb1 F14 86.8(2) . . ?
F12 Sb1 F11 87.8(2) . . ?
F12 Sb1 F14 90.0(2) . . ?
F13 Sb1 F10 177.4(2) . . ?
F13 Sb1 F11 91.2(2) . . ?
F13 Sb1 F12 89.5(2) . . ?
F13 Sb1 F14 90.9(2) . . ?
F14 Sb1 F11 177.0(2) . . ?
F15 Sb1 F10 90.5(2) . . ?
F15 Sb1 F11 90.6(2) . . ?
F15 Sb1 F12 178.3(2) . . ?
F15 Sb1 F13 90.7(2) . . ?
F15 Sb1 F14 91.7(2) . . ?
F20 Sb2 F21 92.1(2) . . ?
F20 Sb2 F22 90.4(2) . . ?
F20 Sb2 F23 176.7(2) . . ?
F20 Sb2 F24 90.9(2) . . ?
F21 Sb2 F22 88.7(2) . . ?
F21 Sb2 F23 89.1(2) . . ?
F21 Sb2 F24 176.1(2) . . ?
F23 Sb2 F22 86.5(2) . . ?
F24 Sb2 F22 88.8(2) . . ?
F24 Sb2 F23 87.8(2) . . ?
F25 Sb2 F20 91.9(2) . . ?
F25 Sb2 F21 91.7(2) . . ?
F25 Sb2 F22 177.7(2) . . ?
F25 Sb2 F23 91.2(2) . . ?
F25 Sb2 F24 90.7(2) . . ?
F30 Sb3 F31 90.4(3) . . ?
F30 Sb3 F32 179.4(2) . . ?
F30 Sb3 F33 90.0(2) . . ?
F30 Sb3 F34 90.2(2) . . ?
F30 Sb3 F35 90.2(2) . . ?
F31 Sb3 F32 89.7(2) . . ?
F31 Sb3 F33 90.7(3) . . ?
F31 Sb3 F34 88.4(2) . . ?
F32 Sb3 F33 90.6(2) . . ?
F32 Sb3 F34 89.2(2) . . ?
F33 Sb3 F34 179.1(2) . . ?
F35 Sb3 F31 177.9(2) . . ?
F35 Sb3 F32 89.7(2) . . ?
F35 Sb3 F33 91.3(2) . . ?
F35 Sb3 F34 89.6(2) . . ?
F40 Sb4 F41 88.0(2) . . ?
F42 Sb4 F40 89.3(4) . . ?
F42 Sb4 F41 89.4(2) . . ?
F43 Sb4 F40 177.2(3) . . ?
F43 Sb4 F41 89.7(2) . . ?
F43 Sb4 F42 89.2(4) . . ?
F43 Sb4 F44 90.0(3) . . ?
F43 Sb4 F45 92.7(4) . . ?
F44 Sb4 F40 92.3(3) . . ?
F44 Sb4 F41 178.3(2) . . ?
F44 Sb4 F42 88.9(3) . . ?
F44 Sb4 F45 92.3(3) . . ?
F45 Sb4 F40 88.8(3) . . ?
F45 Sb4 F41 89.4(2) . . ?
F45 Sb4 F42 177.8(3) . . ?
F1 Sb7 F1 180.0(3) . 2_667 ?
F2 Sb7 F1 89.6(2) . . ?
F2 Sb7 F1 89.6(2) 2_667 2_667 ?
F2 Sb7 F1 90.4(2) 2_667 . ?
F2 Sb7 F1 90.4(2) . 2_667 ?
F2 Sb7 F2 180.0 2_667 . ?
F2 Sb7 F3 90.9(2) . 2_667 ?
F2 Sb7 F3 89.1(2) . . ?
F2 Sb7 F3 89.1(2) 2_667 2_667 ?
F2 Sb7 F3 90.9(2) 2_667 . ?
F3 Sb7 F1 89.9(3) . 2_667 ?
F3 Sb7 F1 89.9(3) 2_667 . ?
F3 Sb7 F1 90.1(3) 2_667 2_667 ?
F3 Sb7 F1 90.1(3) . . ?
F3 Sb7 F3 180.0 . 2_667 ?
F6 Sb61 F16 87.1(8) . . ?
F6 Sb61 F94 171.3(8) . . ?
F16 Sb61 F94 85.4(9) . . ?
F18 Sb61 F6 98.2(10) . . ?
F18 Sb61 F16 174.1(11) . . ?
F18 Sb61 F26 98.2(10) . . ?
F18 Sb61 F94 89.5(12) . . ?
F26 Sb61 F6 87.6(7) . . ?
F26 Sb61 F16 84.5(8) . . ?
F26 Sb61 F94 87.3(8) . . ?
F51 Sb61 F6 94.7(10) . . ?
F51 Sb61 F16 86.2(12) . . ?
F51 Sb61 F18 90.7(13) . . ?
F51 Sb61 F26 170.3(11) . . ?
F51 Sb61 F94 89.1(11) . . ?
F5 Sb5 F8 92.9(9) . . ?
F5 Sb5 F9 172.7(12) . . ?
F5 Sb5 F17 89.7(9) . . ?
F5 Sb5 F19 97.3(17) . . ?
F5 Sb5 F62 86.2(11) . . ?
F9 Sb5 F8 92.7(11) . . ?
F9 Sb5 F17 86.6(11) . . ?
F9 Sb5 F19 86.6(18) . . ?
F9 Sb5 F62 87.4(12) . . ?
F17 Sb5 F8 80.1(7) . . ?
F17 Sb5 F19 172.6(16) . . ?
F19 Sb5 F8 97.1(15) . . ?
F62 Sb5 F8 168.6(9) . . ?
F62 Sb5 F17 88.5(9) . . ?
F62 Sb5 F19 94.3(15) . . ?
F7 Mo5 F50 90.7(13) . . ?
F7 Mo5 F52 89.1(11) . . ?
F7 Mo5 F53 86.2(12) . . ?
F7 Mo5 F54 170.3(11) . . ?
F7 Mo5 F55 94.7(10) . . ?
F50 Mo5 F52 89.5(12) . . ?
F50 Mo5 F53 174.1(11) . . ?
F50 Mo5 F54 98.2(10) . . ?
F50 Mo5 F55 98.2(10) . . ?
F53 Mo5 F52 85.4(9) . . ?
F54 Mo5 F52 87.3(8) . . ?
F54 Mo5 F53 84.5(8) . . ?
F54 Mo5 F55 87.6(7) . . ?
F55 Mo5 F52 171.3(8) . . ?
F55 Mo5 F53 87.1(8) . . ?
F4 Mo6 F65 97.1(15) . . ?
F60 Mo6 F4 97.3(17) . . ?
F60 Mo6 F63 172.7(12) . . ?
F60 Mo6 F64 89.7(9) . . ?
F60 Mo6 F65 92.9(9) . . ?
F60 Mo6 F66 86.2(11) . . ?
F63 Mo6 F4 86.6(18) . . ?
F63 Mo6 F64 86.6(11) . . ?
F63 Mo6 F65 92.7(11) . . ?
F63 Mo6 F66 87.4(12) . . ?
F64 Mo6 F4 172.6(16) . . ?
F64 Mo6 F65 80.1(7) . . ?
F66 Mo6 F4 94.3(15) . . ?
F66 Mo6 F64 88.5(9) . . ?
F66 Mo6 F65 168.6(9) . . ?
C1 Fe0B C1 180.0 . 2_666 ?
C1 Fe0B C2 140.5(2) . 2_666 ?
C1 Fe0B C2 140.5(2) 2_666 . ?
C1 Fe0B C2 39.5(2) . . ?
C1 Fe0B C2 39.5(2) 2_666 2_666 ?
C2 Fe0B C2 180.0 2_666 . ?
C3 Fe0B C1 113.7(2) 2_666 . ?
C3 Fe0B C1 66.3(2) . . ?
C3 Fe0B C1 113.7(2) . 2_666 ?
C3 Fe0B C1 66.3(2) 2_666 2_666 ?
C3 Fe0B C2 39.6(2) 2_666 2_666 ?
C3 Fe0B C2 140.4(2) 2_666 . ?
C3 Fe0B C2 39.6(2) . . ?
C3 Fe0B C2 140.4(2) . 2_666 ?
C3 Fe0B C3 180.0(3) . 2_666 ?
C3 Fe0B C5 113.7(2) 2_666 . ?
C3 Fe0B C5 66.3(2) . . ?
C3 Fe0B C5 113.7(2) . 2_666 ?
C3 Fe0B C5 66.3(2) 2_666 2_666 ?
C4 Fe0B C1 113.8(2) 2_666 . ?
C4 Fe0B C1 66.2(2) 2_666 2_666 ?
C4 Fe0B C1 66.2(2) . . ?
C4 Fe0B C1 113.8(2) . 2_666 ?
C4 Fe0B C2 66.2(2) 2_666 2_666 ?
C4 Fe0B C2 113.8(2) 2_666 . ?
C4 Fe0B C2 66.2(2) . . ?
C4 Fe0B C2 113.8(2) . 2_666 ?
C4 Fe0B C3 39.4(2) 2_666 2_666 ?
C4 Fe0B C3 39.4(2) . . ?
C4 Fe0B C3 140.6(2) . 2_666 ?
C4 Fe0B C3 140.6(2) 2_666 . ?
C4 Fe0B C4 180.0 2_666 . ?
C4 Fe0B C5 140.4(2) 2_666 . ?
C4 Fe0B C5 39.6(2) . . ?
C4 Fe0B C5 140.4(2) . 2_666 ?
C4 Fe0B C5 39.6(2) 2_666 2_666 ?
C5 Fe0B C1 140.5(2) . 2_666 ?
C5 Fe0B C1 39.5(2) 2_666 2_666 ?
C5 Fe0B C1 140.5(2) 2_666 . ?
C5 Fe0B C1 39.5(2) . . ?
C5 Fe0B C2 113.7(2) 2_666 . ?
C5 Fe0B C2 66.3(2) 2_666 2_666 ?
C5 Fe0B C2 66.3(2) . . ?
C5 Fe0B C2 113.7(2) . 2_666 ?
C5 Fe0B C5 180.0(3) . 2_666 ?
O1 S01 O2 120.6(4) . . ?
C10 N1 Hg1 167.3(6) . . ?
C20 N2 Hg2 164.2(6) . . ?
C30 N3 Hg3 160.8(6) . . ?
C40 N4 Hg4 171.0(6) . . ?
C50 N5 Hg5 168.0(7) . . ?
Hg1 C1 Fe0B 130.7(3) . . ?
C2 C1 Hg1 127.5(4) . . ?
C2 C1 Fe0B 70.3(3) . . ?
C5 C1 Hg1 124.0(4) . . ?
C5 C1 Fe0B 70.0(3) . . ?
C5 C1 C2 108.1(5) . . ?
Hg2 C2 Fe0B 131.2(3) . . ?
C1 C2 Hg2 127.3(4) . . ?
C1 C2 Fe0B 70.2(3) . . ?
C1 C2 C3 107.6(5) . . ?
C3 C2 Hg2 124.7(4) . . ?
C3 C2 Fe0B 69.8(3) . . ?
Hg3 C3 Fe0B 132.8(3) . . ?
C2 C3 Hg3 124.9(4) . . ?
C2 C3 Fe0B 70.7(3) . . ?
C4 C3 Hg3 126.0(4) . . ?
C4 C3 Fe0B 70.3(3) . . ?
C4 C3 C2 108.2(5) . . ?
Hg4 C4 Fe0B 131.1(3) . . ?
C3 C4 Hg4 127.1(5) . . ?
C3 C4 Fe0B 70.3(3) . . ?
C3 C4 C5 108.3(5) . . ?
C5 C4 Hg4 124.2(4) . . ?
C5 C4 Fe0B 70.3(3) . . ?
Hg5 C5 Fe0B 131.6(3) . . ?
C1 C5 Hg5 125.6(4) . . ?
C1 C5 Fe0B 70.5(3) . . ?
C1 C5 C4 107.8(5) . . ?
C4 C5 Hg5 126.0(4) . . ?
C4 C5 Fe0B 70.1(3) . . ?
N1 C10 C11 179.1(8) . . ?
C10 C11 H11A 109.5 . . ?
C10 C11 H11B 109.5 . . ?
C10 C11 H11C 109.5 . . ?
H11A C11 H11B 109.5 . . ?
H11A C11 H11C 109.5 . . ?
H11B C11 H11C 109.5 . . ?
N2 C20 C21 177.8(8) . . ?
C20 C21 H21A 109.5 . . ?
C20 C21 H21B 109.5 . . ?
C20 C21 H21C 109.5 . . ?
H21A C21 H21B 109.5 . . ?
H21A C21 H21C 109.5 . . ?
H21B C21 H21C 109.5 . . ?
N3 C30 C31 178.4(8) . . ?
C30 C31 H31A 109.5 . . ?
C30 C31 H31B 109.5 . . ?
C30 C31 H31C 109.5 . . ?
H31A C31 H31B 109.5 . . ?
H31A C31 H31C 109.5 . . ?
H31B C31 H31C 109.5 . . ?
N4 C40 C41 178.3(9) . . ?
C40 C41 H41A 109.5 . . ?
C40 C41 H41B 109.5 . . ?
C40 C41 H41C 109.5 . . ?
H41A C41 H41B 109.5 . . ?
H41A C41 H41C 109.5 . . ?
H41B C41 H41C 109.5 . . ?
N5 C50 C51 178.3(11) . . ?
C50 C51 H51A 109.5 . . ?
C50 C51 H51B 109.5 . . ?
C50 C51 H51C 109.5 . . ?
H51A C51 H51B 109.5 . . ?
H51A C51 H51C 109.5 . . ?
H51B C51 H51C 109.5 . . ?

loop_
_geom_bond_atom_site_label_1
_geom_bond_atom_site_label_2
_geom_bond_distance
_geom_bond_site_symmetry_2
_geom_bond_publ_flag
Hg1 N1 2.060(6) . ?
Hg1 C1 2.030(6) . ?
Hg2 N2 2.063(6) . ?
Hg2 C2 2.029(6) . ?
Hg3 N3 2.049(6) . ?
Hg3 C3 2.039(6) . ?
Hg4 N4 2.050(5) . ?
Hg4 C4 2.038(6) . ?
Hg5 N5 2.056(6) . ?
Hg5 C5 2.027(6) . ?
Sb1 F10 1.870(4) . ?
Sb1 F11 1.891(4) . ?
Sb1 F12 1.871(5) . ?
Sb1 F13 1.855(4) . ?
Sb1 F14 1.883(4) . ?
Sb1 F15 1.854(4) . ?
Sb2 F20 1.859(4) . ?
Sb2 F21 1.870(4) . ?
Sb2 F22 1.883(4) . ?
Sb2 F23 1.882(4) . ?
Sb2 F24 1.872(4) . ?
Sb2 F25 1.853(4) . ?
Sb3 F30 1.865(5) . ?
Sb3 F31 1.867(5) . ?
Sb3 F32 1.868(4) . ?
Sb3 F33 1.879(5) . ?
Sb3 F34 1.897(4) . ?
Sb3 F35 1.866(4) . ?
Sb4 F40 1.871(5) . ?
Sb4 F41 1.885(4) . ?
Sb4 F42 1.855(6) . ?
Sb4 F43 1.842(6) . ?
Sb4 F44 1.843(5) . ?
Sb4 F45 1.850(6) . ?
Sb7 F1 1.906(5) 2_667 ?
Sb7 F1 1.906(5) . ?
Sb7 F2 1.863(5) 2_667 ?
Sb7 F2 1.863(5) . ?
Sb7 F3 1.868(5) . ?
Sb7 F3 1.868(5) 2_667 ?
Sb61 F6 1.870(15) . ?
Sb61 F16 1.91(2) . ?
Sb61 F18 1.79(3) . ?
Sb61 F26 1.866(15) . ?
Sb61 F51 1.65(3) . ?
Sb61 F94 1.95(2) . ?
Sb5 F5 1.74(2) . ?
Sb5 F8 2.071(19) . ?
Sb5 F9 1.78(3) . ?
Sb5 F17 1.888(15) . ?
Sb5 F19 1.94(5) . ?
Sb5 F62 1.88(2) . ?
Mo5 F7 1.65(3) . ?
Mo5 F50 1.79(3) . ?
Mo5 F52 1.95(2) . ?
Mo5 F53 1.91(2) . ?
Mo5 F54 1.866(15) . ?
Mo5 F55 1.870(15) . ?
Mo6 F4 1.94(5) . ?
Mo6 F60 1.74(2) . ?
Mo6 F63 1.78(3) . ?
Mo6 F64 1.888(15) . ?
Mo6 F65 2.071(19) . ?
Mo6 F66 1.88(2) . ?
Fe0B C1 2.129(6) . ?
Fe0B C1 2.129(6) 2_666 ?
Fe0B C2 2.131(6) 2_666 ?
Fe0B C2 2.131(6) . ?
Fe0B C3 2.119(6) . ?
Fe0B C3 2.119(6) 2_666 ?
Fe0B C4 2.119(6) 2_666 ?
Fe0B C4 2.119(6) . ?
Fe0B C5 2.123(6) 2_666 ?
Fe0B C5 2.122(6) . ?
S01 O1 1.398(7) . ?
S01 O2 1.416(5) . ?
N1 C10 1.134(9) . ?
N2 C20 1.147(9) . ?
N3 C30 1.148(9) . ?
N4 C40 1.124(9) . ?
N5 C50 1.125(10) . ?
C1 C2 1.439(8) . ?
C1 C5 1.436(8) . ?
C2 C3 1.438(8) . ?
C3 C4 1.427(8) . ?
C4 C5 1.437(9) . ?
C10 C11 1.445(9) . ?
C11 H11A 0.9800 . ?
C11 H11B 0.9800 . ?
C11 H11C 0.9800 . ?
C20 C21 1.453(10) . ?
C21 H21A 0.9800 . ?
C21 H21B 0.9800 . ?
C21 H21C 0.9800 . ?
C30 C31 1.453(10) . ?
C31 H31A 0.9800 . ?
C31 H31B 0.9800 . ?
C31 H31C 0.9800 . ?
C40 C41 1.441(11) . ?
C41 H41A 0.9800 . ?
C41 H41B 0.9800 . ?
C41 H41C 0.9800 . ?
C50 C51 1.453(11) . ?
C51 H51A 0.9800 . ?
C51 H51B 0.9800 . ?
C51 H51C 0.9800 . ?

loop_
_geom_torsion_atom_site_label_1
_geom_torsion_atom_site_label_2
_geom_torsion_atom_site_label_3
_geom_torsion_atom_site_label_4
_geom_torsion
_geom_torsion_site_symmetry_1
_geom_torsion_site_symmetry_2
_geom_torsion_site_symmetry_3
_geom_torsion_site_symmetry_4
_geom_torsion_publ_flag
Hg1 C1 C2 Hg2 0.5(8) . . . . ?
Hg1 C1 C2 Fe0B -126.8(4) . . . . ?
Hg1 C1 C2 C3 173.2(4) . . . . ?
Hg1 C1 C5 Hg5 -1.5(7) . . . . ?
Hg1 C1 C5 Fe0B 126.3(4) . . . . ?
Hg1 C1 C5 C4 -173.2(4) . . . . ?
Hg2 C2 C3 Hg3 2.5(7) . . . . ?
Hg2 C2 C3 Fe0B -126.8(4) . . . . ?
Hg2 C2 C3 C4 172.7(4) . . . . ?
Hg3 C3 C4 Hg4 -2.0(8) . . . . ?
Hg3 C3 C4 Fe0B -129.2(4) . . . . ?
Hg3 C3 C4 C5 170.4(4) . . . . ?
Hg4 C4 C5 Hg5 0.7(7) . . . . ?
Hg4 C4 C5 Fe0B -126.9(4) . . . . ?
Hg4 C4 C5 C1 172.4(4) . . . . ?
Fe0B C1 C2 Hg2 127.3(4) . . . . ?
Fe0B C1 C2 C3 -60.0(4) . . . . ?
Fe0B C1 C5 Hg5 -127.8(4) . . . . ?
Fe0B C1 C5 C4 60.4(4) . . . . ?
Fe0B C2 C3 Hg3 129.3(4) . . . . ?
Fe0B C2 C3 C4 -60.6(4) . . . . ?
Fe0B C3 C4 Hg4 127.2(5) . . . . ?
Fe0B C3 C4 C5 -60.4(4) . . . . ?
Fe0B C4 C5 Hg5 127.6(4) . . . . ?
Fe0B C4 C5 C1 -60.7(4) . . . . ?
C1 C2 C3 Hg3 -170.4(4) . . . . ?
C1 C2 C3 Fe0B 60.2(4) . . . . ?
C1 C2 C3 C4 -0.3(6) . . . . ?
C2 C1 C5 Hg5 171.9(4) . . . . ?
C2 C1 C5 Fe0B -60.3(4) . . . . ?
C2 C1 C5 C4 0.1(6) . . . . ?
C2 C3 C4 Hg4 -172.0(4) . . . . ?
C2 C3 C4 Fe0B 60.8(4) . . . . ?
C2 C3 C4 C5 0.4(6) . . . . ?
C3 C4 C5 Hg5 -172.0(4) . . . . ?
C3 C4 C5 Fe0B 60.4(4) . . . . ?
C3 C4 C5 C1 -0.3(6) . . . . ?
C5 C1 C2 Hg2 -172.6(4) . . . . ?
C5 C1 C2 Fe0B 60.1(4) . . . . ?
C5 C1 C2 C3 0.1(6) . . . . ?

loop_
_smtbx_masks_void_nr
_smtbx_masks_void_average_x
_smtbx_masks_void_average_y
_smtbx_masks_void_average_z
_smtbx_masks_void_volume
_smtbx_masks_void_count_electrons
_smtbx_masks_void_content
1 0.000 0.000 0.000 554.0 225.6 '2 H6F6S2O4'
